data_7023515
loop_
_publ_author_name
'Tohnai, Norimitsu'
'Sugino, Misa'
'Araki, Yusuke'
'Hatanaka, Keisuke'
'Hisaki, Ichiro'
'Miyata, Mikiji'

_publ_section_title
;
 A facile and versatile approach to efficient enhancement of solid-state
 luminescence by organic-inorganic hybrid salts.
;
_journal_issue 45
_journal_name_full 'Dalton transactions (Cambridge, England : 2003)'
_journal_page_first 15922
_journal_page_last 15926
_journal_paper_doi 10.1039/c3dt51422f
_journal_volume 42
_journal_year 2013
_chemical_formula_moiety 'C42 H44 N2 O8 S4'
_chemical_formula_sum 'C42 H44 N2 O8 S4'
_chemical_formula_weight 833.06
_space_group_IT_number 2
_symmetry_cell_setting triclinic
_symmetry_Int_Tables_number 2
_symmetry_space_group_name_Hall '-P 1'
_symmetry_space_group_name_H-M 'P -1'
_atom_sites_solution_hydrogens geom
_atom_sites_solution_primary direct
_atom_sites_solution_secondary difmap
_cell_angle_alpha 91.240(3)
_cell_angle_beta 91.045(3)
_cell_angle_gamma 96.474(3)
_cell_formula_units_Z 2
_cell_length_a 5.9458(3)
_cell_length_b 8.3297(4)
_cell_length_c 41.4851(19)
_cell_measurement_reflns_used 8048
_cell_measurement_temperature 213
_cell_measurement_theta_max 68.07
_cell_measurement_theta_min 3.19
_cell_volume 2040.60(17)
_computing_cell_refinement 'RAPID AUTO'
_computing_data_collection 'RAPID AUTO (Rigaku, ????)'
_computing_data_reduction 'RAPID AUTO'
_computing_molecular_graphics 'CrystalStructure 4.0'
_computing_publication_material 'CrystalStructure 4.0 (Rigaku, 2010)'
_computing_structure_refinement 'SHELXL97 (Sheldrick, 2008)'
_computing_structure_solution 'SIR2004 (Burla, et al., 2005)'
_diffrn_ambient_temperature 213
_diffrn_detector_area_resol_mean 10.000
_diffrn_measured_fraction_theta_full 0.992
_diffrn_measured_fraction_theta_max 0.992
_diffrn_measurement_device_type 'Rigaku R-AXIS RAPID'
_diffrn_measurement_method \w
_diffrn_radiation_type 'Cu K\a'
_diffrn_radiation_wavelength 1.54187
_diffrn_reflns_av_R_equivalents 0.1441
_diffrn_reflns_limit_h_max 6
_diffrn_reflns_limit_h_min -6
_diffrn_reflns_limit_k_max 9
_diffrn_reflns_limit_k_min -9
_diffrn_reflns_limit_l_max 46
_diffrn_reflns_limit_l_min -46
_diffrn_reflns_number 21284
_diffrn_reflns_theta_full 60.02
_diffrn_reflns_theta_max 60.02
_diffrn_standards_number 0
_exptl_absorpt_coefficient_mu 2.594
_exptl_absorpt_correction_type none
_exptl_crystal_colour yellow
_exptl_crystal_density_diffrn 1.356
_exptl_crystal_density_method 'not measured'
_exptl_crystal_description platelet
_exptl_crystal_F_000 876.00
_exptl_crystal_size_max 0.300
_exptl_crystal_size_mid 0.100
_exptl_crystal_size_min 0.050
_refine_diff_density_max 0.370
_refine_diff_density_min -0.420
_refine_ls_extinction_coef 0.0044(7)
_refine_ls_extinction_method SHELXL
_refine_ls_goodness_of_fit_ref 1.039
_refine_ls_hydrogen_treatment constr
_refine_ls_number_parameters 512
_refine_ls_number_reflns 6031
_refine_ls_number_restraints 0
_refine_ls_R_factor_gt 0.1039
_refine_ls_shift/su_max 0.000
_refine_ls_structure_factor_coef Fsqd
_refine_ls_weighting_details 'w = 1/[\s^2^(Fo^2^)+(0.1369P)^2^+0.0000P] where P=(Fo^2^+2Fc^2^)/3'
_refine_ls_weighting_scheme calc
_refine_ls_wR_factor_ref 0.3367
_reflns_number_gt 2043
_reflns_number_total 6031
_reflns_threshold_expression F^2^>2.0\s(F^2^)
_cod_data_source_file c3dt51422f.txt
_cod_data_source_block 15BAPA_PheSO3H_DMSO
_cod_original_cell_volume 2040.60(16)
_cod_database_code 7023515

loop_
_symmetry_equiv_pos_site_id
_symmetry_equiv_pos_as_xyz
1 +X,+Y,+Z
2 -X,-Y,-Z

loop_
_atom_site_label
_atom_site_type_symbol
_atom_site_fract_x
_atom_site_fract_y
_atom_site_fract_z
_atom_site_U_iso_or_equiv
_atom_site_adp_type
_atom_site_occupancy
_atom_site_symmetry_multiplicity
_atom_site_calc_flag
_atom_site_refinement_flags
S1 S 0.8031(6) 0.9425(4) 0.67070(6) 0.0820(10) Uani 1.0 2 d .
S2 S 1.2167(6) 0.4232(4) 0.82864(7) 0.0881(10) Uani 1.0 2 d .
S3 S 1.0610(6) 0.4028(4) 0.62462(7) 0.1108(12) Uani 1.0 2 d .
S4 S 0.5252(7) 0.8759(4) 0.87433(8) 0.1157(13) Uani 1.0 2 d .
O1 O 0.6815(12) 1.0850(8) 0.67167(14) 0.098(3) Uani 1.0 2 d .
O2 O 0.7219(11) 0.8290(8) 0.64442(14) 0.086(2) Uani 1.0 2 d .
O3 O 1.0479(12) 0.9806(8) 0.66952(14) 0.099(3) Uani 1.0 2 d .
O4 O 1.0512(12) 0.5380(8) 0.82374(15) 0.102(3) Uani 1.0 2 d .
O5 O 1.1383(12) 0.2915(9) 0.84966(16) 0.107(3) Uani 1.0 2 d .
O6 O 1.4368(14) 0.5033(8) 0.83921(15) 0.102(3) Uani 1.0 2 d .
O7 O 1.1490(13) 0.5506(9) 0.60675(16) 0.120(3) Uani 1.0 2 d .
O8 O 0.5699(14) 1.0369(9) 0.89169(16) 0.134(3) Uani 1.0 2 d .
N1 N 1.2874(12) -0.1366(9) 0.62086(16) 0.080(3) Uani 1.0 2 d .
N2 N 0.7207(13) 0.3422(9) 0.87743(17) 0.085(3) Uani 1.0 2 d .
C1 C 1.2946(16) 0.2569(11) 0.5092(3) 0.068(3) Uani 1.0 2 d .
C2 C 1.4489(15) 0.2313(11) 0.4859(3) 0.072(3) Uani 1.0 2 d .
C3 C 1.4530(16) 0.3202(11) 0.4571(3) 0.073(3) Uani 1.0 2 d .
C4 C 1.3050(17) 0.4260(11) 0.4510(2) 0.073(3) Uani 1.0 2 d .
C5 C 1.0011(15) 0.4163(10) 0.5291(2) 0.066(3) Uani 1.0 2 d .
C6 C 1.1427(14) 0.3782(11) 0.5049(3) 0.060(3) Uani 1.0 2 d .
C7 C 1.1453(17) 0.4641(12) 0.4748(2) 0.067(3) Uani 1.0 2 d .
C8 C 1.295(3) -0.0367(13) 0.5923(2) 0.069(3) Uani 1.0 2 d .
C9 C 1.0948(18) -0.0419(12) 0.5731(3) 0.077(3) Uani 1.0 2 d .
C10 C 1.0948(19) 0.0548(13) 0.5467(3) 0.082(4) Uani 1.0 2 d .
C11 C 1.283(3) 0.1555(12) 0.5382(3) 0.068(3) Uani 1.0 2 d .
C12 C 1.479(2) 0.1537(12) 0.5575(3) 0.080(3) Uani 1.0 2 d .
C13 C 1.4840(19) 0.0607(13) 0.5846(3) 0.080(3) Uani 1.0 2 d .
C14 C 0.7909(18) 0.7531(11) 0.9906(3) 0.070(3) Uani 1.0 2 d .
C15 C 0.9504(17) 0.7350(11) 1.0140(3) 0.074(3) Uani 1.0 2 d .
C16 C 0.9697(19) 0.8299(12) 1.0427(3) 0.080(3) Uani 1.0 2 d .
C17 C 0.8214(18) 0.9382(13) 1.0489(3) 0.080(3) Uani 1.0 2 d .
C18 C 0.4818(17) 0.9140(12) 0.9708(3) 0.074(3) Uani 1.0 2 d .
C19 C 0.6393(16) 0.8772(10) 0.9951(3) 0.064(3) Uani 1.0 2 d .
C20 C 0.6556(18) 0.9646(11) 1.0244(3) 0.068(3) Uani 1.0 2 d .
C21 C 0.740(3) 0.4425(12) 0.9077(3) 0.071(3) Uani 1.0 2 d .
C22 C 0.5578(17) 0.4440(12) 0.9273(3) 0.078(3) Uani 1.0 2 d .
C23 C 0.5790(19) 0.5475(12) 0.9544(3) 0.073(3) Uani 1.0 2 d .
C24 C 0.7790(19) 0.6479(11) 0.9614(3) 0.067(3) Uani 1.0 2 d .
C25 C 0.9557(18) 0.6367(12) 0.9405(3) 0.081(3) Uani 1.0 2 d .
C26 C 0.947(2) 0.5388(13) 0.9136(3) 0.091(4) Uani 1.0 2 d .
C27 C 0.749(2) 0.8407(12) 0.7066(3) 0.071(3) Uani 1.0 2 d .
C28 C 0.533(3) 0.7642(14) 0.7124(3) 0.097(4) Uani 1.0 2 d .
C29 C 0.490(3) 0.6824(14) 0.7400(3) 0.113(5) Uani 1.0 2 d .
C30 C 0.648(3) 0.6748(15) 0.7639(3) 0.108(5) Uani 1.0 2 d .
C31 C 0.861(3) 0.7501(16) 0.7586(3) 0.111(5) Uani 1.0 2 d .
C32 C 0.913(2) 0.8276(13) 0.7301(4) 0.100(4) Uani 1.0 2 d .
C33 C 1.261(2) 0.3319(11) 0.7911(3) 0.077(3) Uani 1.0 2 d .
C34 C 1.4599(19) 0.2632(12) 0.7849(3) 0.089(4) Uani 1.0 2 d .
C35 C 1.495(3) 0.1887(13) 0.7561(3) 0.101(4) Uani 1.0 2 d .
C36 C 1.334(3) 0.1872(14) 0.7317(3) 0.102(4) Uani 1.0 2 d .
C37 C 1.137(3) 0.2534(14) 0.7374(3) 0.104(4) Uani 1.0 2 d .
C38 C 1.0956(19) 0.3270(13) 0.7663(3) 0.091(4) Uani 1.0 2 d .
C39 C 1.2969(19) 0.3390(13) 0.6464(3) 0.122(5) Uani 1.0 2 d .
C40 C 0.917(2) 0.4732(13) 0.6580(3) 0.135(5) Uani 1.0 2 d .
C41 C 0.787(2) 0.8401(15) 0.8594(3) 0.143(5) Uani 1.0 2 d .
C42 C 0.389(2) 0.9136(15) 0.8366(3) 0.144(5) Uani 1.0 2 d .
H1A H 1.4288 -0.1388 0.6288 0.0958 Uiso 1.0 2 calc R
H1B H 1.2270 -0.2377 0.6154 0.0958 Uiso 1.0 2 calc R
H1C H 1.2019 -0.0948 0.6359 0.0958 Uiso 1.0 2 calc R
H2 H 1.5518 0.1551 0.4891 0.0864 Uiso 1.0 2 calc R
H2A H 0.6512 0.2433 0.8815 0.1022 Uiso 1.0 2 calc R
H2B H 0.8598 0.3332 0.8699 0.1022 Uiso 1.0 2 calc R
H2C H 0.6393 0.3894 0.8626 0.1022 Uiso 1.0 2 calc R
H3 H 1.5634 0.3042 0.4418 0.0877 Uiso 1.0 2 calc R
H4 H 1.3055 0.4759 0.4308 0.0876 Uiso 1.0 2 calc R
H5 H 1.0023 0.3610 0.5486 0.0789 Uiso 1.0 2 calc R
H9 H 0.9645 -0.1103 0.5784 0.0926 Uiso 1.0 2 calc R
H10 H 0.9618 0.0521 0.5340 0.0986 Uiso 1.0 2 calc R
H12 H 1.6112 0.2182 0.5518 0.0959 Uiso 1.0 2 calc R
H13 H 1.6162 0.0648 0.5975 0.0958 Uiso 1.0 2 calc R
H15 H 1.0505 0.6566 1.0109 0.0892 Uiso 1.0 2 calc R
H16 H 1.0866 0.8179 1.0577 0.0961 Uiso 1.0 2 calc R
H17 H 0.8265 0.9951 1.0687 0.0963 Uiso 1.0 2 calc R
H18 H 0.4711 0.8548 0.9512 0.0890 Uiso 1.0 2 calc R
H22 H 0.4223 0.3774 0.9227 0.0938 Uiso 1.0 2 calc R
H23 H 0.4558 0.5496 0.9682 0.0872 Uiso 1.0 2 calc R
H25 H 1.0925 0.7017 0.9453 0.0975 Uiso 1.0 2 calc R
H26 H 1.0715 0.5360 0.9000 0.1090 Uiso 1.0 2 calc R
H28 H 0.4159 0.7695 0.6971 0.1167 Uiso 1.0 2 calc R
H29 H 0.3438 0.6286 0.7428 0.1352 Uiso 1.0 2 calc R
H30 H 0.6132 0.6205 0.7831 0.1293 Uiso 1.0 2 calc R
H31 H 0.9744 0.7490 0.7747 0.1336 Uiso 1.0 2 calc R
H32 H 1.0627 0.8722 0.7266 0.1201 Uiso 1.0 2 calc R
H34 H 1.5732 0.2685 0.8011 0.1074 Uiso 1.0 2 calc R
H35 H 1.6279 0.1391 0.7529 0.1211 Uiso 1.0 2 calc R
H36 H 1.3591 0.1412 0.7114 0.1228 Uiso 1.0 2 calc R
H37 H 1.0255 0.2482 0.7208 0.1245 Uiso 1.0 2 calc R
H38 H 0.9602 0.3730 0.7694 0.1088 Uiso 1.0 2 calc R
H39A H 1.4043 0.3031 0.6312 0.1459 Uiso 1.0 2 calc R
H39B H 1.2443 0.2507 0.6602 0.1459 Uiso 1.0 2 calc R
H39C H 1.3698 0.4287 0.6594 0.1459 Uiso 1.0 2 calc R
H40A H 1.0244 0.5348 0.6726 0.1621 Uiso 1.0 2 calc R
H40B H 0.8408 0.3818 0.6691 0.1621 Uiso 1.0 2 calc R
H40C H 0.8058 0.5417 0.6506 0.1621 Uiso 1.0 2 calc R
H41A H 0.8387 0.9248 0.8447 0.1718 Uiso 1.0 2 calc R
H41B H 0.7719 0.7364 0.8480 0.1718 Uiso 1.0 2 calc R
H41C H 0.8949 0.8391 0.8771 0.1718 Uiso 1.0 2 calc R
H42A H 0.2583 0.9709 0.8407 0.1733 Uiso 1.0 2 calc R
H42B H 0.3398 0.8116 0.8255 0.1733 Uiso 1.0 2 calc R
H42C H 0.4944 0.9787 0.8233 0.1733 Uiso 1.0 2 calc R

loop_
_atom_site_aniso_label
_atom_site_aniso_U_11
_atom_site_aniso_U_22
_atom_site_aniso_U_33
_atom_site_aniso_U_12
_atom_site_aniso_U_13
_atom_site_aniso_U_23
S1 0.080(3) 0.090(3) 0.078(2) 0.0142(19) 0.0230(16) 0.0049(17)
S2 0.098(3) 0.083(3) 0.084(3) 0.014(2) 0.0222(19) -0.0074(18)
S3 0.136(4) 0.080(3) 0.111(3) -0.008(3) -0.000(3) 0.002(2)
S4 0.150(4) 0.086(3) 0.111(3) 0.004(3) 0.035(3) -0.0019(19)
O1 0.119(6) 0.076(5) 0.103(6) 0.029(5) 0.027(5) 0.015(4)
O2 0.086(5) 0.095(5) 0.080(5) 0.021(4) 0.002(4) 0.000(4)
O3 0.074(6) 0.134(6) 0.087(5) -0.007(5) 0.034(4) -0.003(5)
O4 0.114(6) 0.106(6) 0.094(5) 0.052(5) 0.008(5) -0.007(4)
O5 0.120(7) 0.099(6) 0.107(6) 0.026(5) 0.044(5) 0.006(5)
O6 0.115(7) 0.090(6) 0.096(5) -0.000(5) 0.007(5) -0.022(4)
O7 0.164(8) 0.080(5) 0.113(6) -0.011(5) 0.010(5) 0.010(5)
O8 0.204(9) 0.085(6) 0.110(6) 0.003(6) 0.039(6) -0.004(5)
N1 0.089(7) 0.081(6) 0.073(6) 0.022(5) 0.011(5) 0.005(5)
N2 0.097(7) 0.072(6) 0.088(6) 0.011(5) 0.018(5) -0.008(5)
C1 0.061(7) 0.064(7) 0.081(7) 0.017(6) 0.015(6) -0.003(6)
C2 0.057(7) 0.064(7) 0.099(8) 0.019(6) 0.016(6) 0.013(6)
C3 0.068(8) 0.057(7) 0.099(8) 0.025(6) 0.019(6) 0.009(6)
C4 0.095(9) 0.061(7) 0.060(6) -0.002(7) 0.022(6) -0.006(5)
C5 0.072(8) 0.058(7) 0.071(7) 0.026(6) 0.007(6) -0.001(5)
C6 0.044(6) 0.060(6) 0.078(7) 0.018(6) 0.007(5) -0.010(6)
C7 0.083(8) 0.069(7) 0.050(6) 0.004(6) 0.018(6) 0.001(6)
C8 0.083(9) 0.082(8) 0.048(6) 0.035(8) 0.005(7) 0.005(6)
C9 0.079(9) 0.059(7) 0.096(9) 0.012(6) 0.023(7) 0.009(7)
C10 0.078(9) 0.066(8) 0.101(9) -0.004(7) 0.017(7) 0.006(7)
C11 0.089(9) 0.057(7) 0.062(7) 0.023(7) -0.002(7) 0.001(6)
C12 0.099(10) 0.066(8) 0.077(8) 0.015(7) 0.022(7) 0.006(7)
C13 0.064(9) 0.076(8) 0.097(9) -0.002(7) 0.010(7) -0.000(7)
C14 0.085(9) 0.062(7) 0.064(7) 0.003(7) 0.013(6) 0.000(6)
C15 0.074(8) 0.057(7) 0.094(8) 0.013(6) 0.007(7) 0.009(7)
C16 0.103(10) 0.061(7) 0.079(8) 0.019(7) 0.009(7) 0.007(6)
C17 0.099(9) 0.081(8) 0.062(7) 0.012(8) 0.002(7) 0.002(6)
C18 0.066(8) 0.074(8) 0.076(7) -0.017(7) -0.007(6) -0.003(6)
C19 0.059(8) 0.045(6) 0.090(8) 0.003(6) 0.032(6) -0.001(6)
C20 0.075(8) 0.053(7) 0.079(8) 0.014(6) 0.038(6) -0.009(6)
C21 0.096(10) 0.046(7) 0.073(7) 0.014(7) 0.021(7) 0.015(6)
C22 0.064(8) 0.085(8) 0.087(8) 0.007(6) 0.018(7) 0.015(7)
C23 0.086(9) 0.057(7) 0.078(8) 0.024(7) 0.014(6) -0.004(6)
C24 0.076(9) 0.056(7) 0.068(7) -0.002(7) -0.002(7) 0.010(6)
C25 0.065(8) 0.080(8) 0.101(9) 0.016(6) 0.028(7) 0.007(7)
C26 0.108(11) 0.062(8) 0.104(9) 0.010(8) 0.039(8) -0.003(7)
C27 0.067(8) 0.066(7) 0.082(8) 0.013(7) 0.027(7) 0.009(6)
C28 0.109(11) 0.112(10) 0.073(8) 0.021(9) 0.010(7) 0.021(7)
C29 0.147(13) 0.100(10) 0.093(10) 0.008(9) 0.017(10) 0.045(8)
C30 0.145(14) 0.100(10) 0.078(9) 0.005(10) 0.031(10) 0.033(8)
C31 0.134(14) 0.115(11) 0.088(10) 0.018(10) -0.004(9) 0.037(8)
C32 0.087(10) 0.104(10) 0.110(10) 0.011(8) 0.012(9) 0.016(8)
C33 0.079(9) 0.056(7) 0.098(9) 0.014(7) 0.027(7) 0.009(6)
C34 0.091(10) 0.079(8) 0.099(9) 0.011(7) 0.021(7) -0.001(7)
C35 0.106(11) 0.105(9) 0.091(9) 0.009(8) 0.032(8) -0.026(8)
C36 0.109(12) 0.099(9) 0.092(10) -0.018(9) 0.033(9) -0.023(8)
C37 0.095(11) 0.125(11) 0.090(9) 0.002(9) 0.023(8) -0.006(8)
C38 0.069(9) 0.109(9) 0.098(9) 0.024(7) 0.023(8) 0.017(8)
C39 0.139(11) 0.107(9) 0.127(10) 0.049(9) -0.002(9) 0.014(8)
C40 0.147(12) 0.089(9) 0.176(12) 0.031(9) 0.052(10) 0.033(9)
C41 0.139(12) 0.148(12) 0.152(12) 0.055(10) 0.021(10) -0.001(10)
C42 0.159(12) 0.136(11) 0.144(11) 0.049(10) -0.038(10) 0.002(9)

loop_
_atom_type_symbol
_atom_type_description
_atom_type_scat_dispersion_real
_atom_type_scat_dispersion_imag
_atom_type_scat_source
C C 0.018 0.009
;
International Tables for Crystallography
(1992, Vol. C, Tables 4.2.6.8 and 6.1.1.4)
;
H H 0.000 0.000
;
International Tables for Crystallography
(1992, Vol. C, Table 6.1.1.4)
;
N N 0.031 0.018
;
International Tables for Crystallography
(1992, Vol. C, Tables 4.2.6.8 and 6.1.1.4)
;
O O 0.049 0.032
;
International Tables for Crystallography
(1992, Vol. C, Tables 4.2.6.8 and 6.1.1.4)
;
S S 0.333 0.557
;
International Tables for Crystallography
(1992, Vol. C, Tables 4.2.6.8 and 6.1.1.4)
;

loop_
_geom_angle_atom_site_label_1
_geom_angle_atom_site_label_2
_geom_angle_atom_site_label_3
_geom_angle
_geom_angle_publ_flag
_geom_angle_site_symmetry_1
_geom_angle_site_symmetry_3
O1 S1 O2 112.4(4) yes . .
O1 S1 O3 113.5(5) yes . .
O1 S1 C27 107.3(5) yes . .
O2 S1 O3 110.3(4) yes . .
O2 S1 C27 106.5(5) yes . .
O3 S1 C27 106.2(5) yes . .
O4 S2 O5 113.4(5) yes . .
O4 S2 O6 112.1(5) yes . .
O4 S2 C33 107.7(5) yes . .
O5 S2 O6 111.6(5) yes . .
O5 S2 C33 105.7(5) yes . .
O6 S2 C33 105.7(5) yes . .
O7 S3 C39 106.8(5) yes . .
O7 S3 C40 105.8(5) yes . .
C39 S3 C40 97.8(6) yes . .
O8 S4 C41 104.5(6) yes . .
O8 S4 C42 106.1(5) yes . .
C41 S4 C42 98.1(6) yes . .
C2 C1 C6 120.1(9) yes . .
C2 C1 C11 119.2(9) yes . .
C6 C1 C11 120.8(9) yes . .
C1 C2 C3 120.0(9) yes . .
C2 C3 C4 122.2(9) yes . .
C3 C4 C7 120.8(9) yes . .
C6 C5 C7 121.4(9) yes . 2_766
C1 C6 C5 121.1(9) yes . .
C1 C6 C7 118.9(9) yes . .
C5 C6 C7 120.0(9) yes . .
C4 C7 C5 123.6(9) yes . 2_766
C4 C7 C6 117.8(9) yes . .
C5 C7 C6 118.6(9) yes 2_766 .
N1 C8 C9 117.6(10) yes . .
N1 C8 C13 121.7(10) yes . .
C9 C8 C13 120.7(10) yes . .
C8 C9 C10 118.8(10) yes . .
C9 C10 C11 122.2(10) yes . .
C1 C11 C10 124.3(10) yes . .
C1 C11 C12 118.6(10) yes . .
C10 C11 C12 117.0(9) yes . .
C11 C12 C13 122.5(10) yes . .
C8 C13 C12 118.8(10) yes . .
C15 C14 C19 118.7(9) yes . .
C15 C14 C24 119.2(10) yes . .
C19 C14 C24 122.1(9) yes . .
C14 C15 C16 122.2(10) yes . .
C15 C16 C17 120.7(10) yes . .
C16 C17 C20 118.7(9) yes . .
C19 C18 C20 121.1(9) yes . 2_677
C14 C19 C18 122.5(9) yes . .
C14 C19 C20 117.7(9) yes . .
C18 C19 C20 119.7(9) yes . .
C17 C20 C18 119.1(9) yes . 2_677
C17 C20 C19 121.7(10) yes . .
C18 C20 C19 119.2(9) yes 2_677 .
N2 C21 C22 119.9(10) yes . .
N2 C21 C26 116.7(10) yes . .
C22 C21 C26 123.3(10) yes . .
C21 C22 C23 118.0(9) yes . .
C22 C23 C24 121.6(10) yes . .
C14 C24 C23 118.9(10) yes . .
C14 C24 C25 124.7(10) yes . .
C23 C24 C25 116.4(9) yes . .
C24 C25 C26 125.2(10) yes . .
C21 C26 C25 115.4(11) yes . .
S1 C27 C28 120.4(9) yes . .
S1 C27 C32 123.2(10) yes . .
C28 C27 C32 116.4(10) yes . .
C27 C28 C29 120.9(12) yes . .
C28 C29 C30 122.9(13) yes . .
C29 C30 C31 116.9(12) yes . .
C30 C31 C32 121.4(13) yes . .
C27 C32 C31 121.3(12) yes . .
S2 C33 C34 121.3(9) yes . .
S2 C33 C38 120.5(9) yes . .
C34 C33 C38 118.2(10) yes . .
C33 C34 C35 122.2(11) yes . .
C34 C35 C36 119.1(12) yes . .
C35 C36 C37 119.5(12) yes . .
C36 C37 C38 122.4(12) yes . .
C33 C38 C37 118.5(11) yes . .
C8 N1 H1A 109.475 no . .
C8 N1 H1B 109.462 no . .
C8 N1 H1C 109.468 no . .
H1A N1 H1B 109.474 no . .
H1A N1 H1C 109.475 no . .
H1B N1 H1C 109.474 no . .
C21 N2 H2A 109.467 no . .
C21 N2 H2B 109.469 no . .
C21 N2 H2C 109.485 no . .
H2A N2 H2B 109.471 no . .
H2A N2 H2C 109.473 no . .
H2B N2 H2C 109.463 no . .
C1 C2 H2 120.032 no . .
C3 C2 H2 120.016 no . .
C2 C3 H3 118.881 no . .
C4 C3 H3 118.901 no . .
C3 C4 H4 119.601 no . .
C7 C4 H4 119.612 no . .
C6 C5 H5 119.286 no . .
C7 C5 H5 119.267 no 2_766 .
C8 C9 H9 120.604 no . .
C10 C9 H9 120.631 no . .
C9 C10 H10 118.900 no . .
C11 C10 H10 118.885 no . .
C11 C12 H12 118.740 no . .
C13 C12 H12 118.762 no . .
C8 C13 H13 120.587 no . .
C12 C13 H13 120.618 no . .
C14 C15 H15 118.879 no . .
C16 C15 H15 118.885 no . .
C15 C16 H16 119.658 no . .
C17 C16 H16 119.685 no . .
C16 C17 H17 120.635 no . .
C20 C17 H17 120.639 no . .
C19 C18 H18 119.426 no . .
C20 C18 H18 119.436 no 2_677 .
C21 C22 H22 120.998 no . .
C23 C22 H22 120.991 no . .
C22 C23 H23 119.214 no . .
C24 C23 H23 119.205 no . .
C24 C25 H25 117.360 no . .
C26 C25 H25 117.393 no . .
C21 C26 H26 122.325 no . .
C25 C26 H26 122.294 no . .
C27 C28 H28 119.529 no . .
C29 C28 H28 119.528 no . .
C28 C29 H29 118.560 no . .
C30 C29 H29 118.546 no . .
C29 C30 H30 121.552 no . .
C31 C30 H30 121.560 no . .
C30 C31 H31 119.299 no . .
C32 C31 H31 119.300 no . .
C27 C32 H32 119.336 no . .
C31 C32 H32 119.333 no . .
C33 C34 H34 118.900 no . .
C35 C34 H34 118.920 no . .
C34 C35 H35 120.439 no . .
C36 C35 H35 120.456 no . .
C35 C36 H36 120.237 no . .
C37 C36 H36 120.249 no . .
C36 C37 H37 118.819 no . .
C38 C37 H37 118.811 no . .
C33 C38 H38 120.746 no . .
C37 C38 H38 120.739 no . .
S3 C39 H39A 109.483 no . .
S3 C39 H39B 109.467 no . .
S3 C39 H39C 109.474 no . .
H39A C39 H39B 109.470 no . .
H39A C39 H39C 109.480 no . .
H39B C39 H39C 109.453 no . .
S3 C40 H40A 109.470 no . .
S3 C40 H40B 109.466 no . .
S3 C40 H40C 109.453 no . .
H40A C40 H40B 109.484 no . .
H40A C40 H40C 109.481 no . .
H40B C40 H40C 109.474 no . .
S4 C41 H41A 109.470 no . .
S4 C41 H41B 109.471 no . .
S4 C41 H41C 109.483 no . .
H41A C41 H41B 109.464 no . .
H41A C41 H41C 109.469 no . .
H41B C41 H41C 109.470 no . .
S4 C42 H42A 109.487 no . .
S4 C42 H42B 109.474 no . .
S4 C42 H42C 109.468 no . .
H42A C42 H42B 109.466 no . .
H42A C42 H42C 109.464 no . .
H42B C42 H42C 109.467 no . .

loop_
_geom_bond_atom_site_label_1
_geom_bond_atom_site_label_2
_geom_bond_distance
_geom_bond_publ_flag
_geom_bond_site_symmetry_2
S1 O1 1.458(8) yes .
S1 O2 1.466(7) yes .
S1 O3 1.457(8) yes .
S1 C27 1.745(11) yes .
S2 O4 1.462(8) yes .
S2 O5 1.457(8) yes .
S2 O6 1.456(8) yes .
S2 C33 1.756(11) yes .
S3 O7 1.500(8) yes .
S3 C39 1.791(12) yes .
S3 C40 1.766(13) yes .
S4 O8 1.503(8) yes .
S4 C41 1.737(13) yes .
S4 C42 1.800(13) yes .
N1 C8 1.460(12) yes .
N2 C21 1.488(12) yes .
C1 C2 1.373(14) yes .
C1 C6 1.441(13) yes .
C1 C11 1.484(14) yes .
C2 C3 1.421(14) yes .
C3 C4 1.338(14) yes .
C4 C7 1.438(14) yes .
C5 C6 1.376(13) yes .
C5 C7 1.405(14) yes 2_766
C6 C7 1.452(13) yes .
C8 C9 1.413(16) yes .
C8 C13 1.359(16) yes .
C9 C10 1.375(15) yes .
C10 C11 1.376(16) yes .
C11 C12 1.402(16) yes .
C12 C13 1.381(15) yes .
C14 C15 1.370(15) yes .
C14 C19 1.458(14) yes .
C14 C24 1.473(13) yes .
C15 C16 1.410(14) yes .
C16 C17 1.354(16) yes .
C17 C20 1.440(15) yes .
C18 C19 1.425(14) yes .
C18 C20 1.383(15) yes 2_677
C19 C20 1.396(14) yes .
C21 C22 1.370(16) yes .
C21 C26 1.406(16) yes .
C22 C23 1.396(14) yes .
C23 C24 1.397(15) yes .
C24 C25 1.384(15) yes .
C25 C26 1.366(15) yes .
C27 C28 1.396(17) yes .
C27 C32 1.381(17) yes .
C28 C29 1.359(17) yes .
C29 C30 1.36(2) yes .
C30 C31 1.37(2) yes .
C31 C32 1.382(18) yes .
C33 C34 1.397(17) yes .
C33 C38 1.406(16) yes .
C34 C35 1.366(16) yes .
C35 C36 1.381(19) yes .
C36 C37 1.37(2) yes .
C37 C38 1.374(17) yes .
N1 H1A 0.900 no .
N1 H1B 0.900 no .
N1 H1C 0.900 no .
N2 H2A 0.900 no .
N2 H2B 0.900 no .
N2 H2C 0.900 no .
C2 H2 0.940 no .
C3 H3 0.940 no .
C4 H4 0.940 no .
C5 H5 0.940 no .
C9 H9 0.940 no .
C10 H10 0.940 no .
C12 H12 0.940 no .
C13 H13 0.940 no .
C15 H15 0.940 no .
C16 H16 0.940 no .
C17 H17 0.940 no .
C18 H18 0.940 no .
C22 H22 0.940 no .
C23 H23 0.940 no .
C25 H25 0.940 no .
C26 H26 0.940 no .
C28 H28 0.940 no .
C29 H29 0.940 no .
C30 H30 0.940 no .
C31 H31 0.940 no .
C32 H32 0.940 no .
C34 H34 0.940 no .
C35 H35 0.940 no .
C36 H36 0.940 no .
C37 H37 0.940 no .
C38 H38 0.940 no .
C39 H39A 0.970 no .
C39 H39B 0.970 no .
C39 H39C 0.970 no .
C40 H40A 0.970 no .
C40 H40B 0.970 no .
C40 H40C 0.970 no .
C41 H41A 0.970 no .
C41 H41B 0.970 no .
C41 H41C 0.970 no .
C42 H42A 0.970 no .
C42 H42B 0.970 no .
C42 H42C 0.970 no .

loop_
_geom_contact_atom_site_label_1
_geom_contact_atom_site_label_2
_geom_contact_distance
_geom_contact_publ_flag
_geom_contact_site_symmetry_2
O1 C28 3.240(13) no .
O2 C28 3.092(13) no .
O3 C32 2.926(15) no .
O4 C38 2.964(14) no .
O5 C34 3.345(13) no .
O5 C38 3.485(14) no .
O6 C34 2.995(12) no .
C1 C4 2.821(13) no .
C2 C7 2.834(14) no .
C2 C10 3.550(15) no .
C2 C12 3.058(15) no .
C3 C6 2.804(14) no .
C5 C5 2.812(13) no 2_766
C5 C10 3.220(14) no .
C5 C11 2.916(15) no .
C6 C6 2.819(13) no 2_766
C6 C10 3.224(14) no .
C7 C7 2.835(14) no 2_766
C8 C11 2.790(14) no .
C9 C12 2.746(15) no .
C10 C13 2.770(16) no .
C14 C17 2.832(14) no .
C15 C20 2.768(15) no .
C15 C23 3.507(14) no .
C15 C25 3.142(15) no .
C16 C19 2.824(15) no .
C18 C18 2.776(13) no 2_677
C18 C23 3.232(14) no .
C18 C24 3.010(15) no .
C19 C19 2.800(14) no 2_677
C19 C23 3.176(13) no .
C20 C20 2.832(15) no 2_677
C21 C24 2.771(13) no .
C22 C25 2.745(14) no .
C23 C26 2.798(16) no .
C27 C30 2.817(16) no .
C28 C31 2.723(19) no .
C29 C32 2.710(18) no .
C33 C36 2.782(17) no .
C34 C37 2.723(17) no .
C35 C38 2.791(18) no .
S4 O6 3.382(8) no 1_455
O1 N1 3.467(9) no 1_465
O1 C36 3.419(15) no 1_465
O1 C39 3.450(14) no 1_465
O1 C40 3.438(13) no 1_565
O2 N1 2.793(10) no 1_465
O2 N1 3.501(10) no 1_565
O2 C8 3.595(13) no 1_465
O2 C13 3.547(13) no 1_465
O2 C40 3.356(14) no .
O3 N1 2.718(10) no 1_565
O3 C8 3.553(12) no 1_565
O3 C36 3.391(14) no 1_565
O3 C37 3.572(13) no 1_565
O3 C39 3.347(13) no 1_565
O4 N2 3.328(10) no .
O4 C31 3.500(15) no .
O4 C41 3.437(15) no .
O4 C42 3.546(14) no 1_655
O5 N2 2.826(11) no .
O6 S4 3.382(8) no 1_655
O6 N2 2.770(11) no 1_655
O6 C21 3.416(13) no 1_655
O6 C41 3.378(14) no 1_655
O6 C42 3.465(14) no 1_655
O7 N1 2.691(10) no 1_565
O7 C4 3.600(12) no 2_766
O7 C5 3.454(11) no .
O7 C8 3.516(13) no 1_565
O8 N2 2.682(10) no 1_565
O8 C17 3.441(13) no 2_677
O8 C18 3.492(12) no .
O8 C21 3.463(12) no 1_565
N1 O1 3.467(9) no 1_645
N1 O2 3.501(10) no 1_545
N1 O2 2.793(10) no 1_645
N1 O3 2.718(10) no 1_545
N1 O7 2.691(10) no 1_545
N2 O4 3.328(10) no .
N2 O5 2.826(11) no .
N2 O6 2.770(11) no 1_455
N2 O8 2.682(10) no 1_545
C3 C6 3.593(12) no 2_866
C3 C8 3.569(15) no 2_856
C4 O7 3.600(12) no 2_766
C5 O7 3.454(11) no .
C6 C3 3.593(12) no 2_866
C8 O2 3.595(13) no 1_645
C8 O3 3.553(12) no 1_545
C8 O7 3.516(13) no 1_545
C8 C3 3.569(15) no 2_856
C13 O2 3.547(13) no 1_645
C16 C19 3.583(14) no 2_777
C17 O8 3.441(13) no 2_677
C18 O8 3.492(12) no .
C19 C16 3.583(14) no 2_777
C21 O6 3.416(13) no 1_455
C21 O8 3.463(12) no 1_545
C31 O4 3.500(15) no .
C36 O1 3.419(15) no 1_645
C36 O3 3.391(14) no 1_545
C37 O3 3.572(13) no 1_545
C39 O1 3.450(14) no 1_645
C39 O3 3.347(13) no 1_545
C40 O1 3.438(13) no 1_545
C40 O2 3.356(14) no .
C41 O4 3.437(15) no .
C41 O6 3.378(14) no 1_455
C42 O4 3.546(14) no 1_455
C42 O6 3.465(14) no 1_455
S1 H28 2.8264 no .
S1 H32 2.8710 no .
S2 H34 2.8451 no .
S2 H38 2.8651 no .
O1 H28 3.1240 no .
O2 H28 2.8845 no .
O3 H32 2.5573 no .
O4 H38 2.6288 no .
O5 H34 3.3256 no .
O5 H38 3.5764 no .
O6 H34 2.6923 no .
O7 H39A 2.8863 no .
O7 H39B 3.4629 no .
O7 H39C 2.7976 no .
O7 H40A 2.8473 no .
O7 H40B 3.4316 no .
O7 H40C 2.7531 no .
O8 H41A 2.7554 no .
O8 H41B 3.3987 no .
O8 H41C 2.7438 no .
O8 H42A 2.7919 no .
O8 H42B 3.4634 no .
O8 H42C 2.8856 no .
N1 H9 2.6134 no .
N1 H13 2.6408 no .
N2 H22 2.6402 no .
N2 H26 2.6335 no .
C1 H3 3.2559 no .
C1 H5 2.6122 no .
C1 H10 2.6971 no .
C1 H12 2.6092 no .
C2 H4 3.2595 no .
C2 H12 2.8878 no .
C4 H2 3.2510 no .
C4 H5 2.6869 no 2_766
C5 H4 2.7041 no 2_766
C5 H10 3.0274 no .
C6 H2 3.2900 no .
C6 H4 3.3274 no .
C6 H5 3.3074 no 2_766
C6 H10 3.0864 no .
C7 H3 3.2588 no .
C7 H5 3.2985 no .
C8 H10 3.2481 no .
C8 H12 3.2019 no .
C9 H1A 3.1945 no .
C9 H1B 2.5922 no .
C9 H1C 2.7256 no .
C9 H13 3.2633 no .
C10 H5 2.6685 no .
C10 H12 3.2163 no .
C11 H2 2.6119 no .
C11 H5 2.5567 no .
C11 H9 3.2540 no .
C11 H13 3.2858 no .
C12 H2 2.8779 no .
C12 H5 3.4971 no .
C12 H10 3.2214 no .
C13 H1A 2.5027 no .
C13 H1B 3.0825 no .
C13 H1C 2.9621 no .
C13 H9 3.2556 no .
C14 H16 3.2692 no .
C14 H18 2.7025 no .
C14 H23 2.6089 no .
C14 H25 2.6808 no .
C15 H17 3.2542 no .
C15 H25 3.0053 no .
C17 H15 3.2361 no .
C17 H18 2.5833 no 2_677
C18 H17 2.6241 no 2_677
C18 H23 3.0214 no .
C19 H15 3.2850 no .
C19 H17 3.3196 no .
C19 H18 3.2449 no 2_677
C19 H23 3.0065 no .
C20 H16 3.2594 no .
C20 H18 3.2824 no .
C21 H23 3.2187 no .
C21 H25 3.1927 no .
C22 H2A 2.6118 no .
C22 H2B 3.1911 no .
C22 H2C 2.7727 no .
C22 H26 3.2918 no .
C23 H18 2.7135 no .
C23 H25 3.2081 no .
C24 H15 2.5838 no .
C24 H18 2.6860 no .
C24 H22 3.2867 no .
C24 H26 3.2889 no .
C25 H15 2.9614 no .
C25 H23 3.2173 no .
C26 H2A 3.1190 no .
C26 H2B 2.4748 no .
C26 H2C 2.9347 no .
C26 H22 3.2887 no .
C27 H29 3.2356 no .
C27 H31 3.2484 no .
C28 H30 3.2384 no .
C28 H32 3.2163 no .
C29 H31 3.1839 no .
C30 H28 3.2263 no .
C30 H32 3.2412 no .
C31 H29 3.1809 no .
C32 H28 3.2157 no .
C32 H30 3.2566 no .
C33 H35 3.2643 no .
C33 H37 3.2372 no .
C34 H36 3.2186 no .
C34 H38 3.2627 no .
C35 H37 3.2230 no .
C36 H34 3.2133 no .
C36 H38 3.2535 no .
C37 H35 3.2319 no .
C38 H34 3.2530 no .
C38 H36 3.2500 no .
C39 H40A 2.6564 no .
C39 H40B 2.9444 no .
C39 H40C 3.5392 no .
C40 H39A 3.5527 no .
C40 H39B 2.8377 no .
C40 H39C 2.7601 no .
C41 H42A 3.5177 no .
C41 H42B 2.9662 no .
C41 H42C 2.6504 no .
C42 H41A 2.6817 no .
C42 H41B 2.8888 no .
C42 H41C 3.5433 no .
H1A H9 3.4667 no .
H1A H13 2.3507 no .
H1B H9 2.5071 no .
H1B H13 3.3297 no .
H1C H9 2.7438 no .
H1C H13 3.1409 no .
H2 H3 2.3451 no .
H2 H12 2.6494 no .
H2A H22 2.5218 no .
H2A H26 3.3545 no .
H2B H22 3.4765 no .
H2B H26 2.3171 no .
H2C H22 2.8251 no .
H2C H26 3.0927 no .
H3 H4 2.2580 no .
H4 H5 2.5481 no 2_766
H5 H10 2.6134 no .
H9 H10 2.3085 no .
H12 H13 2.3129 no .
H15 H16 2.3292 no .
H15 H25 2.7689 no .
H16 H17 2.2999 no .
H17 H18 2.4231 no 2_677
H18 H23 2.6442 no .
H22 H23 2.3390 no .
H25 H26 2.3010 no .
H28 H29 2.2716 no .
H29 H30 2.3037 no .
H30 H31 2.3248 no .
H31 H32 2.3037 no .
H34 H35 2.2970 no .
H35 H36 2.3308 no .
H36 H37 2.3012 no .
H37 H38 2.3074 no .
H39A H40A 3.5721 no .
H39B H40A 2.8715 no .
H39B H40B 2.7737 no .
H39C H40A 2.3932 no .
H39C H40B 3.1596 no .
H39C H40C 3.5988 no .
H41A H42A 3.5163 no .
H41A H42B 3.0944 no .
H41A H42C 2.3111 no .
H41B H42B 2.8579 no .
H41B H42C 2.9368 no .
H41C H42C 3.5431 no .
S1 H1A 2.8102 no 1_465
S1 H1C 2.8423 no 1_565
S1 H13 3.4282 no 1_465
S1 H37 3.3867 no 1_565
S1 H39B 3.4976 no 1_565
S1 H40C 3.4263 no .
S2 H2B 2.7966 no .
S2 H2C 2.9025 no 1_655
S2 H26 3.2466 no .
S2 H30 3.3540 no 1_655
S2 H42B 3.2418 no 1_655
S3 H1B 3.0795 no 1_565
S3 H4 3.3877 no 2_766
S3 H5 3.1751 no .
S4 H2A 3.0740 no 1_565
S4 H17 3.4188 no 2_677
S4 H18 3.2193 no .
O1 H1A 2.8318 no 1_465
O1 H1C 3.3710 no 1_465
O1 H13 3.0920 no 1_465
O1 H35 3.4171 no 1_465
O1 H36 2.6251 no 1_465
O1 H37 3.0486 no 1_565
O1 H39A 3.0875 no 1_465
O1 H39B 3.1110 no 1_465
O1 H39B 3.5180 no 1_565
O1 H40B 2.5511 no 1_565
O2 H1A 1.8976 no 1_465
O2 H1B 3.1444 no 1_465
O2 H1B 3.3544 no 1_565
O2 H1C 3.2403 no 1_465
O2 H1C 2.8830 no 1_565
O2 H9 3.1443 no 1_565
O2 H13 2.9046 no 1_465
O2 H40A 3.4138 no .
O2 H40C 2.5161 no .
O3 H1A 3.0887 no 1_565
O3 H1B 3.1341 no 1_565
O3 H1C 1.8216 no 1_565
O3 H28 3.1707 no 1_655
O3 H36 2.7302 no 1_565
O3 H37 3.0644 no 1_565
O3 H39B 2.4567 no 1_565
O4 H2B 2.7664 no .
O4 H2C 3.1107 no .
O4 H26 3.1630 no .
O4 H30 3.2228 no .
O4 H31 2.7823 no .
O4 H34 3.5170 no 1_455
O4 H41B 2.6663 no .
O4 H41C 3.5245 no .
O4 H42B 2.6928 no 1_655
O5 H2A 3.1928 no .
O5 H2A 3.3708 no 1_655
O5 H2B 1.9319 no .
O5 H2C 3.2155 no .
O5 H2C 3.0333 no 1_655
O5 H22 3.4614 no 1_655
O5 H26 2.9477 no .
O5 H41A 3.3586 no 1_545
O5 H42A 2.8602 no 1_645
O6 H2A 3.1786 no 1_655
O6 H2B 3.2740 no 1_655
O6 H2C 1.8833 no 1_655
O6 H26 3.3837 no .
O6 H30 2.7248 no 1_655
O6 H41B 2.6348 no 1_655
O6 H42B 2.7634 no 1_655
O7 H1A 3.0285 no 1_565
O7 H1B 1.7986 no 1_565
O7 H1C 3.1471 no 1_565
O7 H3 2.8639 no 2_866
O7 H4 3.0787 no 2_766
O7 H5 2.9203 no .
O7 H9 3.3708 no 1_565
O8 H2A 1.7942 no 1_565
O8 H2B 3.0125 no 1_565
O8 H2C 3.1854 no 1_565
O8 H16 3.0358 no 2_777
O8 H17 2.8886 no 2_677
O8 H18 2.9602 no .
O8 H22 3.3030 no 1_565
N1 H3 3.1133 no 2_856
N1 H28 3.3695 no 1_645
N2 H16 3.2736 no 2_767
N2 H34 3.2949 no 1_455
N2 H41B 3.5110 no .
C1 H10 3.3128 no 2_756
C2 H2 3.4016 no 2_856
C2 H10 3.2807 no 2_756
C3 H9 3.1869 no 2_756
C4 H9 3.1305 no 2_756
C4 H12 2.9547 no 2_866
C5 H3 3.4635 no 2_866
C5 H12 2.8757 no 1_455
C7 H12 3.1035 no 2_866
C8 H3 2.8306 no 2_856
C8 H39A 3.2228 no .
C9 H2 3.5374 no 2_856
C9 H3 3.2052 no 2_856
C9 H13 3.2476 no 1_455
C10 H2 3.2422 no 2_856
C10 H10 3.4464 no 2_756
C10 H12 3.3251 no 1_455
C10 H13 3.5793 no 1_455
C11 H2 3.0706 no 2_856
C12 H2 3.1709 no 2_856
C12 H4 3.2283 no 2_866
C12 H5 3.4168 no 1_655
C12 H10 3.2457 no 1_655
C12 H39A 3.3331 no .
C13 H2 3.5051 no 2_856
C13 H3 3.1889 no 2_856
C13 H9 3.3450 no 1_655
C13 H10 3.5696 no 1_655
C13 H39A 2.8495 no .
C14 H23 3.2995 no 2_667
C15 H15 3.3999 no 2_767
C15 H22 3.5403 no 2_667
C15 H23 3.2936 no 2_667
C16 H22 3.1302 no 2_667
C17 H22 3.1214 no 2_667
C17 H25 2.9895 no 2_777
C18 H16 3.4507 no 2_777
C18 H25 2.9182 no 1_455
C20 H25 3.2245 no 2_777
C21 H16 2.8996 no 2_767
C21 H41B 3.5116 no .
C21 H41C 3.5913 no .
C22 H16 3.2659 no 2_767
C22 H26 3.2637 no 1_455
C23 H15 3.2632 no 2_767
C23 H23 3.3343 no 2_667
C23 H25 3.3132 no 1_455
C24 H15 3.0724 no 2_767
C25 H15 3.1964 no 2_767
C25 H17 3.2258 no 2_777
C25 H18 3.3979 no 1_655
C25 H23 3.3288 no 1_655
C25 H41C 3.1910 no .
C26 H15 3.5601 no 2_767
C26 H16 3.2112 no 2_767
C26 H22 3.2806 no 1_655
C26 H41B 3.4175 no .
C26 H41C 2.9937 no .
C27 H35 3.2624 no 1_465
C27 H40A 3.4679 no .
C27 H40C 3.4181 no .
C28 H32 3.0949 no 1_455
C28 H35 3.4971 no 1_465
C28 H36 3.4153 no 1_465
C28 H39C 3.5545 no 1_455
C29 H31 3.5028 no 1_455
C29 H32 3.1847 no 1_455
C30 H38 3.2974 no .
C30 H41B 3.5671 no .
C30 H42B 3.4213 no .
C31 H29 3.2221 no 1_655
C31 H38 3.2986 no .
C32 H28 3.3906 no 1_655
C32 H29 3.2450 no 1_655
C32 H35 3.3835 no 1_465
C32 H37 3.5229 no 1_565
C32 H40A 3.4978 no .
C33 H29 3.2170 no 1_655
C33 H30 3.0337 no 1_655
C34 H2C 3.4788 no 1_655
C34 H30 3.0152 no 1_655
C34 H38 3.0953 no 1_655
C34 H42A 3.5211 no 1_645
C34 H42C 2.9082 no 1_645
C35 H37 3.4883 no 1_655
C35 H38 3.0417 no 1_655
C35 H42C 3.3230 no 1_645
C36 H32 2.9227 no 1_545
C36 H39B 3.0727 no .
C37 H29 3.2287 no 1_655
C37 H32 3.1771 no 1_545
C37 H35 3.1497 no 1_455
C37 H39B 3.2764 no .
C37 H40B 3.5535 no .
C38 H29 2.9604 no 1_655
C38 H34 3.4396 no 1_455
C38 H35 3.0684 no 1_455
C39 H36 3.2285 no .
C39 H37 3.5679 no .
C39 H40B 3.3302 no 1_655
C39 H40C 3.2942 no 1_655
C40 H1B 3.4087 no 1_565
C40 H37 3.3391 no .
C40 H39A 3.3701 no 1_455
C40 H39C 3.2331 no 1_455
C41 H42A 3.0149 no 1_655
C42 H2A 3.4861 no 1_565
C42 H34 3.4090 no 1_465
C42 H41A 3.3050 no 1_455
C42 H41C 3.4134 no 1_455
H1A S1 2.8102 no 1_645
H1A O1 2.8318 no 1_645
H1A O2 1.8976 no 1_645
H1A O3 3.0887 no 1_545
H1A O7 3.0285 no 1_545
H1A H3 3.2128 no 2_856
H1A H28 2.9495 no 1_645
H1B S3 3.0795 no 1_545
H1B O2 3.3544 no 1_545
H1B O2 3.1444 no 1_645
H1B O3 3.1341 no 1_545
H1B O7 1.7986 no 1_545
H1B C40 3.4087 no 1_545
H1B H3 2.7745 no 2_856
H1B H28 3.5467 no 1_645
H1B H39C 3.5312 no 1_545
H1B H40A 3.2339 no 1_545
H1B H40C 3.3141 no 1_545
H1C S1 2.8423 no 1_545
H1C O1 3.3710 no 1_645
H1C O2 2.8830 no 1_545
H1C O2 3.2403 no 1_645
H1C O3 1.8216 no 1_545
H1C O7 3.1471 no 1_545
H1C H28 3.1105 no 1_645
H1C H39A 3.4069 no .
H1C H39B 3.0107 no .
H1C H40A 3.5336 no 1_545
H2 C2 3.4016 no 2_856
H2 C9 3.5374 no 2_856
H2 C10 3.2422 no 2_856
H2 C11 3.0706 no 2_856
H2 C12 3.1709 no 2_856
H2 C13 3.5051 no 2_856
H2 H2 2.7621 no 2_856
H2 H10 3.2432 no 1_655
H2 H10 3.4431 no 2_756
H2 H12 3.5374 no 2_856
H2A S4 3.0740 no 1_545
H2A O5 3.3708 no 1_455
H2A O5 3.1928 no .
H2A O6 3.1786 no 1_455
H2A O8 1.7942 no 1_545
H2A C42 3.4861 no 1_545
H2A H16 3.0229 no 2_767
H2A H34 3.3723 no 1_455
H2A H41A 3.3410 no 1_545
H2A H42A 3.4601 no 1_545
H2A H42C 3.2830 no 1_545
H2B S2 2.7966 no .
H2B O4 2.7664 no .
H2B O5 1.9319 no .
H2B O6 3.2740 no 1_455
H2B O8 3.0125 no 1_545
H2B H16 3.3057 no 2_767
H2B H34 3.2980 no 1_455
H2B H41A 3.5244 no 1_545
H2B H41B 3.5900 no .
H2C S2 2.9025 no 1_455
H2C O4 3.1107 no .
H2C O5 3.0333 no 1_455
H2C O5 3.2155 no .
H2C O6 1.8833 no 1_455
H2C O8 3.1854 no 1_545
H2C C34 3.4788 no 1_455
H2C H34 2.7262 no 1_455
H2C H41B 2.9871 no .
H3 O7 2.8639 no 2_866
H3 N1 3.1133 no 2_856
H3 C5 3.4635 no 2_866
H3 C8 2.8306 no 2_856
H3 C9 3.2052 no 2_856
H3 C13 3.1889 no 2_856
H3 H1A 3.2128 no 2_856
H3 H1B 2.7745 no 2_856
H3 H5 3.5911 no 2_866
H3 H9 3.4438 no 2_756
H3 H9 3.4979 no 2_856
H3 H13 3.4959 no 2_856
H4 S3 3.3877 no 2_766
H4 O7 3.0787 no 2_766
H4 C12 3.2283 no 2_866
H4 H9 3.2896 no 2_756
H4 H12 2.6235 no 2_866
H4 H39A 3.5568 no 2_866
H4 H40C 3.4260 no 2_766
H5 S3 3.1751 no .
H5 O7 2.9203 no .
H5 C12 3.4168 no 1_455
H5 H3 3.5911 no 2_866
H5 H12 2.4973 no 1_455
H9 O2 3.1443 no 1_545
H9 O7 3.3708 no 1_545
H9 C3 3.1869 no 2_756
H9 C4 3.1305 no 2_756
H9 C13 3.3450 no 1_455
H9 H3 3.4438 no 2_756
H9 H3 3.4979 no 2_856
H9 H4 3.2896 no 2_756
H9 H13 2.7815 no 1_455
H10 C1 3.3128 no 2_756
H10 C2 3.2807 no 2_756
H10 C10 3.4464 no 2_756
H10 C12 3.2457 no 1_455
H10 C13 3.5696 no 1_455
H10 H2 3.2432 no 1_455
H10 H2 3.4431 no 2_756
H10 H10 2.9915 no 2_756
H10 H12 2.7320 no 1_455
H10 H13 3.3778 no 1_455
H12 C4 2.9547 no 2_866
H12 C5 2.8757 no 1_655
H12 C7 3.1035 no 2_866
H12 C10 3.3251 no 1_655
H12 H2 3.5374 no 2_856
H12 H4 2.6235 no 2_866
H12 H5 2.4973 no 1_655
H12 H10 2.7320 no 1_655
H13 S1 3.4282 no 1_645
H13 O1 3.0920 no 1_645
H13 O2 2.9046 no 1_645
H13 C9 3.2476 no 1_655
H13 C10 3.5793 no 1_655
H13 H3 3.4959 no 2_856
H13 H9 2.7815 no 1_655
H13 H10 3.3778 no 1_655
H13 H39A 2.8271 no .
H15 C15 3.3999 no 2_767
H15 C23 3.2632 no 2_767
H15 C24 3.0724 no 2_767
H15 C25 3.1964 no 2_767
H15 C26 3.5601 no 2_767
H15 H15 2.7404 no 2_767
H15 H23 3.2122 no 1_655
H15 H23 3.4286 no 2_667
H15 H25 3.5559 no 2_767
H16 O8 3.0358 no 2_777
H16 N2 3.2736 no 2_767
H16 C18 3.4507 no 2_777
H16 C21 2.8996 no 2_767
H16 C22 3.2659 no 2_767
H16 C26 3.2112 no 2_767
H16 H2A 3.0229 no 2_767
H16 H2B 3.3057 no 2_767
H16 H18 3.5985 no 2_777
H16 H22 3.3915 no 2_667
H16 H22 3.5882 no 2_767
H16 H26 3.5095 no 2_767
H17 S4 3.4188 no 2_677
H17 O8 2.8886 no 2_677
H17 C25 3.2258 no 2_777
H17 H22 3.3124 no 2_667
H17 H25 2.5981 no 2_777
H17 H41C 2.9850 no 2_777
H18 S4 3.2193 no .
H18 O8 2.9602 no .
H18 C25 3.3979 no 1_455
H18 H16 3.5985 no 2_777
H18 H25 2.4641 no 1_455
H22 O5 3.4614 no 1_455
H22 O8 3.3030 no 1_545
H22 C15 3.5403 no 2_667
H22 C16 3.1302 no 2_667
H22 C17 3.1214 no 2_667
H22 C26 3.2806 no 1_455
H22 H16 3.3915 no 2_667
H22 H16 3.5882 no 2_767
H22 H17 3.3124 no 2_667
H22 H26 2.7545 no 1_455
H23 C14 3.2995 no 2_667
H23 C15 3.2936 no 2_667
H23 C23 3.3343 no 2_667
H23 C25 3.3288 no 1_455
H23 H15 3.2122 no 1_455
H23 H15 3.4286 no 2_667
H23 H23 2.8403 no 2_667
H23 H25 2.7868 no 1_455
H23 H26 3.5967 no 1_455
H25 C17 2.9895 no 2_777
H25 C18 2.9182 no 1_655
H25 C20 3.2245 no 2_777
H25 C23 3.3132 no 1_655
H25 H15 3.5559 no 2_767
H25 H17 2.5981 no 2_777
H25 H18 2.4641 no 1_655
H25 H23 2.7868 no 1_655
H25 H41C 3.3173 no .
H26 S2 3.2466 no .
H26 O4 3.1630 no .
H26 O5 2.9477 no .
H26 O6 3.3837 no .
H26 C22 3.2637 no 1_655
H26 H16 3.5095 no 2_767
H26 H22 2.7545 no 1_655
H26 H23 3.5967 no 1_655
H26 H41B 3.3603 no .
H26 H41C 3.0060 no .
H28 O3 3.1707 no 1_455
H28 N1 3.3695 no 1_465
H28 C32 3.3906 no 1_455
H28 H1A 2.9495 no 1_465
H28 H1B 3.5467 no 1_465
H28 H1C 3.1105 no 1_465
H28 H32 2.6639 no 1_455
H28 H36 3.1961 no 1_465
H28 H39C 3.1925 no 1_455
H28 H40A 3.0118 no 1_455
H29 C31 3.2221 no 1_455
H29 C32 3.2450 no 1_455
H29 C33 3.2170 no 1_455
H29 C37 3.2287 no 1_455
H29 C38 2.9604 no 1_455
H29 H31 2.8511 no 1_455
H29 H32 2.8528 no 1_455
H29 H37 3.5925 no 1_455
H29 H38 3.1710 no 1_455
H29 H40A 3.4696 no 1_455
H30 S2 3.3540 no 1_455
H30 O4 3.2228 no .
H30 O6 2.7248 no 1_455
H30 C33 3.0337 no 1_455
H30 C34 3.0152 no 1_455
H30 H34 3.0256 no 1_455
H30 H38 3.1268 no .
H30 H41B 2.9430 no .
H30 H42B 2.9727 no .
H30 H42C 3.5341 no .
H31 O4 2.7823 no .
H31 C29 3.5028 no 1_655
H31 H29 2.8511 no 1_655
H31 H38 3.1258 no .
H31 H41A 3.3775 no .
H31 H41B 3.2914 no .
H31 H42A 3.5588 no 1_655
H31 H42B 2.9943 no 1_655
H32 C28 3.0949 no 1_655
H32 C29 3.1847 no 1_655
H32 C36 2.9227 no 1_565
H32 C37 3.1771 no 1_565
H32 H28 2.6639 no 1_655
H32 H29 2.8528 no 1_655
H32 H36 2.7819 no 1_565
H32 H37 3.1789 no 1_565
H32 H40A 3.5397 no .
H34 O4 3.5170 no 1_655
H34 N2 3.2949 no 1_655
H34 C38 3.4396 no 1_655
H34 C42 3.4090 no 1_645
H34 H2A 3.3723 no 1_655
H34 H2B 3.2980 no 1_655
H34 H2C 2.7262 no 1_655
H34 H30 3.0256 no 1_655
H34 H38 2.7374 no 1_655
H34 H42A 3.4027 no 1_645
H34 H42C 2.5982 no 1_645
H35 O1 3.4171 no 1_645
H35 C27 3.2624 no 1_645
H35 C28 3.4971 no 1_645
H35 C32 3.3835 no 1_645
H35 C37 3.1497 no 1_655
H35 C38 3.0684 no 1_655
H35 H37 2.8056 no 1_655
H35 H38 2.6824 no 1_655
H35 H42C 3.3097 no 1_645
H36 O1 2.6251 no 1_645
H36 O3 2.7302 no 1_545
H36 C28 3.4153 no 1_645
H36 C39 3.2285 no .
H36 H28 3.1961 no 1_645
H36 H32 2.7819 no 1_545
H36 H39B 2.4456 no .
H36 H39C 3.2522 no .
H37 S1 3.3867 no 1_545
H37 O1 3.0486 no 1_545
H37 O3 3.0644 no 1_545
H37 C32 3.5229 no 1_545
H37 C35 3.4883 no 1_455
H37 C39 3.5679 no .
H37 C40 3.3391 no .
H37 H29 3.5925 no 1_655
H37 H32 3.1789 no 1_545
H37 H35 2.8056 no 1_455
H37 H39B 2.8530 no .
H37 H39C 3.5497 no .
H37 H40A 3.1470 no .
H37 H40B 2.7099 no .
H38 C30 3.2974 no .
H38 C31 3.2986 no .
H38 C34 3.0953 no 1_455
H38 C35 3.0417 no 1_455
H38 H29 3.1710 no 1_655
H38 H30 3.1268 no .
H38 H31 3.1258 no .
H38 H34 2.7374 no 1_455
H38 H35 2.6824 no 1_455
H39A O1 3.0875 no 1_645
H39A C8 3.2228 no .
H39A C12 3.3331 no .
H39A C13 2.8495 no .
H39A C40 3.3701 no 1_655
H39A H1C 3.4069 no .
H39A H4 3.5568 no 2_866
H39A H13 2.8271 no .
H39A H40B 3.0093 no 1_655
H39A H40C 3.0135 no 1_655
H39B S1 3.4976 no 1_545
H39B O1 3.5180 no 1_545
H39B O1 3.1110 no 1_645
H39B O3 2.4567 no 1_545
H39B C36 3.0727 no .
H39B C37 3.2764 no .
H39B H1C 3.0107 no .
H39B H36 2.4456 no .
H39B H37 2.8530 no .
H39C C28 3.5545 no 1_655
H39C C40 3.2331 no 1_655
H39C H1B 3.5312 no 1_565
H39C H28 3.1925 no 1_655
H39C H36 3.2522 no .
H39C H37 3.5497 no .
H39C H40B 2.8927 no 1_655
H39C H40C 2.6909 no 1_655
H40A O2 3.4138 no .
H40A C27 3.4679 no .
H40A C32 3.4978 no .
H40A H1B 3.2339 no 1_565
H40A H1C 3.5336 no 1_565
H40A H28 3.0118 no 1_655
H40A H29 3.4696 no 1_655
H40A H32 3.5397 no .
H40A H37 3.1470 no .
H40B O1 2.5511 no 1_545
H40B C37 3.5535 no .
H40B C39 3.3302 no 1_455
H40B H37 2.7099 no .
H40B H39A 3.0093 no 1_455
H40B H39C 2.8927 no 1_455
H40C S1 3.4263 no .
H40C O2 2.5161 no .
H40C C27 3.4181 no .
H40C C39 3.2942 no 1_455
H40C H1B 3.3141 no 1_565
H40C H4 3.4260 no 2_766
H40C H39A 3.0135 no 1_455
H40C H39C 2.6909 no 1_455
H41A O5 3.3586 no 1_565
H41A C42 3.3050 no 1_655
H41A H2A 3.3410 no 1_565
H41A H2B 3.5244 no 1_565
H41A H31 3.3775 no .
H41A H42A 2.4907 no 1_655
H41A H42B 3.3301 no 1_655
H41B O4 2.6663 no .
H41B O6 2.6348 no 1_455
H41B N2 3.5110 no .
H41B C21 3.5116 no .
H41B C26 3.4175 no .
H41B C30 3.5671 no .
H41B H2B 3.5900 no .
H41B H2C 2.9871 no .
H41B H26 3.3603 no .
H41B H30 2.9430 no .
H41B H31 3.2914 no .
H41B H42A 3.3251 no 1_655
H41B H42B 3.5114 no 1_655
H41C O4 3.5245 no .
H41C C21 3.5913 no .
H41C C25 3.1910 no .
H41C C26 2.9937 no .
H41C C42 3.4134 no 1_655
H41C H17 2.9850 no 2_777
H41C H25 3.3173 no .
H41C H26 3.0060 no .
H41C H42A 2.7974 no 1_655
H41C H42B 3.4592 no 1_655
H42A O5 2.8602 no 1_465
H42A C34 3.5211 no 1_465
H42A C41 3.0149 no 1_455
H42A H2A 3.4601 no 1_565
H42A H31 3.5588 no 1_455
H42A H34 3.4027 no 1_465
H42A H41A 2.4907 no 1_455
H42A H41B 3.3251 no 1_455
H42A H41C 2.7974 no 1_455
H42B S2 3.2418 no 1_455
H42B O4 2.6928 no 1_455
H42B O6 2.7634 no 1_455
H42B C30 3.4213 no .
H42B H30 2.9727 no .
H42B H31 2.9943 no 1_455
H42B H41A 3.3301 no 1_455
H42B H41B 3.5114 no 1_455
H42B H41C 3.4592 no 1_455
H42C C34 2.9082 no 1_465
H42C C35 3.3230 no 1_465
H42C H2A 3.2830 no 1_565
H42C H30 3.5341 no .
H42C H34 2.5982 no 1_465
H42C H35 3.3097 no 1_465

loop_
_geom_hbond_atom_site_label_D
_geom_hbond_atom_site_label_H
_geom_hbond_atom_site_label_A
_geom_hbond_site_symmetry_A
_geom_hbond_distance_DA
_geom_hbond_distance_DH
_geom_hbond_distance_HA
_geom_hbond_angle_DHA
_geom_hbond_publ_flag
N1 H1A O2 1_645 2.793(10) 0.900 1.898 173.0 no
N1 H1B O7 1_545 2.691(10) 0.900 1.799 170.9 no
N1 H1C O3 1_545 2.718(10) 0.900 1.822 173.9 no
N2 H2A O8 1_545 2.682(10) 0.900 1.794 168.3 no
N2 H2B O5 . 2.826(11) 0.900 1.932 172.2 no
N2 H2C O6 1_455 2.770(11) 0.900 1.883 167.9 no

loop_
_geom_torsion_atom_site_label_1
_geom_torsion_atom_site_label_2
_geom_torsion_atom_site_label_3
_geom_torsion_atom_site_label_4
_geom_torsion
_geom_torsion_publ_flag
_geom_torsion_site_symmetry_1
_geom_torsion_site_symmetry_3
_geom_torsion_site_symmetry_4
O1 S1 C27 C28 68.8(8) no . . .
O1 S1 C27 C32 -112.6(8) no . . .
O2 S1 C27 C28 -51.9(9) no . . .
O2 S1 C27 C32 126.7(7) no . . .
O3 S1 C27 C28 -169.5(7) no . . .
O3 S1 C27 C32 9.1(9) no . . .
O4 S2 C33 C34 156.6(6) no . . .
O4 S2 C33 C38 -23.0(8) no . . .
O5 S2 C33 C34 -81.8(8) no . . .
O5 S2 C33 C38 98.6(7) no . . .
O6 S2 C33 C34 36.7(8) no . . .
O6 S2 C33 C38 -142.9(7) no . . .
C2 C1 C6 C5 -174.0(7) no . . .
C2 C1 C6 C7 4.3(12) no . . .
C6 C1 C2 C3 -2.4(12) no . . .
C2 C1 C11 C10 -118.5(11) no . . .
C2 C1 C11 C12 57.7(12) no . . .
C11 C1 C2 C3 176.0(8) no . . .
C6 C1 C11 C10 59.9(13) no . . .
C6 C1 C11 C12 -123.8(10) no . . .
C11 C1 C6 C5 7.6(12) no . . .
C11 C1 C6 C7 -174.2(7) no . . .
C1 C2 C3 C4 -2.3(13) no . . .
C2 C3 C4 C7 5.1(13) no . . .
C3 C4 C7 C5 174.4(8) no . . 2_766
C3 C4 C7 C6 -3.0(13) no . . .
C6 C5 C7 C4 176.5(7) no . 2_766 2_766
C6 C5 C7 C6 -0.9(12) no . 2_766 2_766
C7 C5 C6 C1 179.1(7) no 2_766 . .
C7 C5 C6 C7 0.9(12) no 2_766 . .
C1 C6 C7 C4 -1.6(12) no . . .
C1 C6 C7 C5 -179.1(7) no . . 2_766
C5 C6 C7 C4 176.7(7) no . . .
C5 C6 C7 C5 -0.8(12) no . . 2_766
N1 C8 C9 C10 178.0(8) no . . .
N1 C8 C13 C12 -179.2(8) no . . .
C9 C8 C13 C12 -0.5(16) no . . .
C13 C8 C9 C10 -0.8(15) no . . .
C8 C9 C10 C11 0.5(16) no . . .
C9 C10 C11 C1 177.3(9) no . . .
C9 C10 C11 C12 1.0(16) no . . .
C1 C11 C12 C13 -178.9(8) no . . .
C10 C11 C12 C13 -2.4(15) no . . .
C11 C12 C13 C8 2.1(16) no . . .
C15 C14 C19 C18 174.4(8) no . . .
C15 C14 C19 C20 -4.0(13) no . . .
C19 C14 C15 C16 1.3(14) no . . .
C15 C14 C24 C23 119.7(10) no . . .
C15 C14 C24 C25 -58.3(13) no . . .
C24 C14 C15 C16 -179.1(8) no . . .
C19 C14 C24 C23 -60.8(12) no . . .
C19 C14 C24 C25 121.2(11) no . . .
C24 C14 C19 C18 -5.1(14) no . . .
C24 C14 C19 C20 176.5(8) no . . .
C14 C15 C16 C17 3.5(15) no . . .
C15 C16 C17 C20 -5.2(14) no . . .
C16 C17 C20 C18 -173.7(9) no . . 2_677
C16 C17 C20 C19 2.4(14) no . . .
C19 C18 C20 C17 -176.4(8) no . 2_677 2_677
C19 C18 C20 C19 -0.1(14) no . 2_677 2_677
C20 C18 C19 C14 -178.3(8) no 2_677 . .
C20 C18 C19 C20 0.1(13) no 2_677 . .
C14 C19 C20 C17 2.2(13) no . . .
C14 C19 C20 C18 178.4(8) no . . 2_677
C18 C19 C20 C17 -176.3(8) no . . .
C18 C19 C20 C18 -0.1(13) no . . 2_677
N2 C21 C22 C23 -176.0(8) no . . .
N2 C21 C26 C25 176.3(8) no . . .
C22 C21 C26 C25 -0.3(16) no . . .
C26 C21 C22 C23 0.4(16) no . . .
C21 C22 C23 C24 0.4(15) no . . .
C22 C23 C24 C14 -179.4(9) no . . .
C22 C23 C24 C25 -1.3(14) no . . .
C14 C24 C25 C26 179.5(9) no . . .
C23 C24 C25 C26 1.5(15) no . . .
C24 C25 C26 C21 -0.7(16) no . . .
S1 C27 C28 C29 178.9(7) no . . .
S1 C27 C32 C31 178.0(7) no . . .
C28 C27 C32 C31 -3.4(16) no . . .
C32 C27 C28 C29 0.2(16) no . . .
C27 C28 C29 C30 2.6(18) no . . .
C28 C29 C30 C31 -2.2(19) no . . .
C29 C30 C31 C32 -1.1(19) no . . .
C30 C31 C32 C27 3.9(19) no . . .
S2 C33 C34 C35 178.6(7) no . . .
S2 C33 C38 C37 -179.6(7) no . . .
C34 C33 C38 C37 0.8(14) no . . .
C38 C33 C34 C35 -1.8(14) no . . .
C33 C34 C35 C36 3.0(15) no . . .
C34 C35 C36 C37 -3.2(16) no . . .
C35 C36 C37 C38 2.3(17) no . . .
C36 C37 C38 C33 -1.1(16) no . . .
